data_7063218
loop_
_publ_author_name
'Viswanathan, Thamodharan'
'David, Ezhumalai'
'Prabu, Selvam'
'Mishra, Kamini'
'Prakash, Muthuramalingam'
'Shanmugan, Swaminathan'
'Palanisami, Nallasamy'

_publ_section_title
;
 Effect of the phenyl group on the non-linear optical (NLO) and
 aggregation induced emission (AIE) properties of ferrocene conjugated
 linear D--\p--A/D--\p--A--\p--A chromophores
;
_journal_issue 23
_journal_name_full 'New Journal of Chemistry'
_journal_page_first 10717
_journal_page_last 10729
_journal_paper_doi 10.1039/D4NJ01199F
_journal_volume 48
_journal_year 2024
_chemical_formula_moiety 'C25 H18 Fe N2 O2'
_chemical_formula_sum 'C25 H18 Fe N2 O2'
_chemical_formula_weight 434.279
_space_group_crystal_system triclinic
_space_group_IT_number 2
_space_group_name_Hall '-P 1'
_space_group_name_H-M_alt 'P -1'
_symmetry_Int_Tables_number 2
_audit_block_doi 10.5517/ccdc.csd.cc21964q
_audit_creation_date 2024-05-02
_audit_creation_method
;
Olex2 1.5
(compiled 2024.02.16 svn.r378c4104 for OlexSys, GUI svn.r6928)
;
_audit_update_record
;
2024-05-07 deposited with the CCDC.	2024-05-16 downloaded from the CCDC.
;
_cell_angle_alpha 83.109(5)
_cell_angle_beta 84.277(5)
_cell_angle_gamma 85.557(5)
_cell_formula_units_Z 2
_cell_length_a 7.3724(9)
_cell_length_b 9.8599(14)
_cell_length_c 13.615(2)
_cell_measurement_reflns_used 2158
_cell_measurement_temperature 296(2)
_cell_measurement_theta_max 49.164
_cell_measurement_theta_min 5.423
_cell_volume 975.5(2)
_computing_cell_refinement 'APEX2/SAINT (Bruker, 2004)'
_computing_data_collection 'APEX2 (Bruker, 2004)'
_computing_data_reduction 'SAINT/XPREP (Bruker, 2004)'
_computing_molecular_graphics 'Olex2 1.5 (Dolomanov et al., 2009)'
_computing_publication_material 'Olex2 1.5 (Dolomanov et al., 2009)'
_computing_structure_refinement 'olex2.refine 1.5 (Bourhis et al., 2015)'
_computing_structure_solution 'SIR92 (Altornare et al., 1993)'
_diffrn_ambient_temperature 296.15
_diffrn_measured_fraction_theta_full 0.9895
_diffrn_measured_fraction_theta_max 0.9634
_diffrn_measurement_device_type 'Bruker axs kappa apex2 CCD Diffractometer'
_diffrn_measurement_method '\w and \f scan'
_diffrn_radiation_type 'Mo K\a'
_diffrn_radiation_wavelength 0.71073
_diffrn_reflns_av_R_equivalents 0.0373
_diffrn_reflns_av_unetI/netI 0.0760
_diffrn_reflns_Laue_measured_fraction_full 0.9895
_diffrn_reflns_Laue_measured_fraction_max 0.9634
_diffrn_reflns_limit_h_max 9
_diffrn_reflns_limit_h_min -9
_diffrn_reflns_limit_k_max 13
_diffrn_reflns_limit_k_min -13
_diffrn_reflns_limit_l_max 18
_diffrn_reflns_limit_l_min -14
_diffrn_reflns_number 8004
_diffrn_reflns_point_group_measured_fraction_full 0.9895
_diffrn_reflns_point_group_measured_fraction_max 0.9634
_diffrn_reflns_theta_full 25.2417
_diffrn_reflns_theta_max 28.45
_diffrn_reflns_theta_min 2.43
_exptl_absorpt_coefficient_mu 0.798
_exptl_absorpt_correction_T_max 0.796
_exptl_absorpt_correction_T_min 0.768
_exptl_absorpt_correction_type multi-scan
_exptl_absorpt_process_details 'SADABS (Bruker, 1999)'
_exptl_crystal_colour reddish
_exptl_crystal_density_diffrn 1.478
_exptl_crystal_description block
_exptl_crystal_F_000 448.989
_exptl_crystal_size_max 0.35
_exptl_crystal_size_mid 0.35
_exptl_crystal_size_min 0.3
_refine_diff_density_max 0.4528
_refine_diff_density_min -0.5653
_refine_diff_density_rms 0.1181
_refine_ls_d_res_high 0.7459
_refine_ls_d_res_low 8.3681
_refine_ls_goodness_of_fit_ref 1.0223
_refine_ls_hydrogen_treatment constr
_refine_ls_matrix_type full
_refine_ls_number_constraints 36
_refine_ls_number_parameters 271
_refine_ls_number_reflns 4741
_refine_ls_number_restraints 0
_refine_ls_restrained_S_all 1.0223
_refine_ls_R_factor_all 0.0867
_refine_ls_R_factor_gt 0.0529
_refine_ls_shift/su_max -0.0036
_refine_ls_shift/su_mean 0.0010
_refine_ls_structure_factor_coef Fsqd
_refine_ls_weighting_details 'w=1/[\s^2^(Fo^2^)+(0.0679P)^2^] where P=(Fo^2^+2Fc^2^)/3'
_refine_ls_weighting_scheme calc
_refine_ls_wR_factor_gt 0.1264
_refine_ls_wR_factor_ref 0.1457
_reflns_Friedel_coverage 0.0
_reflns_limit_h_max 9
_reflns_limit_h_min -9
_reflns_limit_k_max 13
_reflns_limit_k_min -12
_reflns_limit_l_max 18
_reflns_limit_l_min 0
_reflns_number_gt 3162
_reflns_number_total 4741
_reflns_threshold_expression I>=2u(I)
_cod_data_source_file d4nj01199f2.cif
_cod_data_source_block shelx
_cod_depositor_comments 'Adding full bibliography for 7063218--7063219.cif.'
_cod_database_code 7063218
_olex2_refinement_description
;
1. Fixed Uiso
 At 1.2 times of:
  All C(H) groups
2.a Ternary CH refined with riding coordinates:
 C17(H17), C18(H18), C19(H19), C20(H20), C21(H21), C22(H22), C23(H23),
 C24(H24), C25(H25)
2.b Aromatic/amide H refined with riding coordinates:
 C2(H2), C3(H3), C5(H5), C6(H6), C9(H9), C11(H11), C12(H12), C14(H14), C15(H15)
;
_olex2_submission_special_instructions 'No special instructions were received'

loop_
_space_group_symop_id
_space_group_symop_operation_xyz
1 x,y,z
2 -x,-y,-z

loop_
_atom_site_label
_atom_site_type_symbol
_atom_site_fract_x
_atom_site_fract_y
_atom_site_fract_z
_atom_site_U_iso_or_equiv
_atom_site_adp_type
_atom_site_occupancy
_atom_site_refinement_flags_posn
C1 C 1.0408(4) 0.2278(3) 0.3406(3) 0.0428(8) Uani 1.000000 .
C2 C 0.8993(4) 0.2947(3) 0.2928(3) 0.0425(8) Uani 1.000000 .
H2 H 0.9166(4) 0.3309(3) 0.2265(3) 0.0510(9) Uiso 1.000000 R
C3 C 0.7302(4) 0.3069(3) 0.3458(3) 0.0423(8) Uani 1.000000 .
H3 H 0.6319(4) 0.3507(3) 0.3143(3) 0.0508(9) Uiso 1.000000 R
C4 C 0.7040(4) 0.2550(3) 0.4455(2) 0.0357(7) Uani 1.000000 .
C5 C 0.8520(4) 0.1889(3) 0.4909(3) 0.0463(8) Uani 1.000000 .
H5 H 0.8370(4) 0.1541(3) 0.5576(3) 0.0555(10) Uiso 1.000000 R
C6 C 1.0209(5) 0.1742(3) 0.4386(3) 0.0478(9) Uani 1.000000 .
H6 H 1.1195(5) 0.1289(3) 0.4691(3) 0.0573(10) Uiso 1.000000 R
C7 C 0.5214(4) 0.2701(3) 0.5009(2) 0.0367(7) Uani 1.000000 .
C8 C 0.3994(4) 0.3754(3) 0.4562(3) 0.0416(8) Uani 1.000000 .
C9 C 0.4649(4) 0.1912(3) 0.5843(3) 0.0406(8) Uani 1.000000 .
H9 H 0.5485(4) 0.1220(3) 0.6073(3) 0.0488(9) Uiso 1.000000 R
C10 C 0.2893(4) 0.2008(3) 0.6430(2) 0.0392(7) Uani 1.000000 .
C11 C 0.1842(5) 0.3235(3) 0.6514(3) 0.0446(8) Uani 1.000000 .
H11 H 0.2299(5) 0.4053(3) 0.6216(3) 0.0535(10) Uiso 1.000000 R
C12 C 0.0146(5) 0.3253(3) 0.7029(3) 0.0452(8) Uani 1.000000 .
H12 H -0.0525(5) 0.4086(3) 0.7071(3) 0.0542(10) Uiso 1.000000 R
C13 C -0.0599(4) 0.2057(3) 0.7491(2) 0.0367(7) Uani 1.000000 .
C14 C 0.0474(4) 0.0842(3) 0.7437(2) 0.0420(8) Uani 1.000000 .
H14 H 0.0025(4) 0.0027(3) 0.7747(2) 0.0504(9) Uiso 1.000000 R
C15 C 0.2198(5) 0.0819(3) 0.6932(2) 0.0433(8) Uani 1.000000 .
H15 H 0.2903(5) -0.0004(3) 0.6928(2) 0.0520(9) Uiso 1.000000 R
C16 C -0.2455(4) 0.2087(3) 0.8001(2) 0.0398(7) Uani 1.000000 .
C17 C -0.3319(4) 0.0955(3) 0.8570(3) 0.0436(8) Uani 1.000000 .
H17 H -0.2786(4) 0.0014(3) 0.8680(3) 0.0523(9) Uiso 1.000000 R
C18 C -0.5094(5) 0.1444(4) 0.8948(3) 0.0496(9) Uani 1.000000 .
H18 H -0.5990(5) 0.0899(4) 0.9370(3) 0.0595(10) Uiso 1.000000 R
C19 C -0.5316(5) 0.2842(4) 0.8627(3) 0.0516(9) Uani 1.000000 .
H19 H -0.6398(5) 0.3443(4) 0.8791(3) 0.0619(11) Uiso 1.000000 R
C20 C -0.3719(5) 0.3256(3) 0.8042(3) 0.0462(8) Uani 1.000000 .
H20 H -0.3510(5) 0.4185(3) 0.7727(3) 0.0554(10) Uiso 1.000000 R
C21 C -0.1493(5) 0.1694(4) 1.0518(3) 0.0581(10) Uani 1.000000 .
H21 H -0.0903(5) 0.0767(4) 1.0600(3) 0.0697(12) Uiso 1.000000 R
C22 C -0.3237(5) 0.2114(4) 1.0941(3) 0.0507(9) Uani 1.000000 .
H22 H -0.4082(5) 0.1531(4) 1.1368(3) 0.0609(11) Uiso 1.000000 R
C23 C -0.3538(5) 0.3517(4) 1.0651(3) 0.0506(9) Uani 1.000000 .
H23 H -0.4646(5) 0.4081(4) 1.0833(3) 0.0607(11) Uiso 1.000000 R
C24 C -0.2029(6) 0.3974(4) 1.0045(3) 0.0597(10) Uani 1.000000 .
H24 H -0.1879(6) 0.4913(4) 0.9736(3) 0.0716(12) Uiso 1.000000 R
C25 C -0.0751(5) 0.2850(5) 0.9956(3) 0.0647(11) Uani 1.000000 .
H25 H 0.0453(5) 0.2870(5) 0.9579(3) 0.0776(14) Uiso 1.000000 R
N1 N 0.3093(4) 0.4573(3) 0.4157(3) 0.0605(9) Uani 1.000000 .
N2 N 1.2205(4) 0.2122(3) 0.2846(3) 0.0584(8) Uani 1.000000 .
O1 O 1.3391(4) 0.1367(3) 0.3226(2) 0.0724(8) Uani 1.000000 .
O2 O 1.2427(4) 0.2760(4) 0.2029(3) 0.0985(12) Uani 1.000000 .
Fe1 Fe -0.31093(6) 0.24707(4) 0.94319(3) 0.03543(16) Uani 1.000000 .

loop_
_atom_site_aniso_label
_atom_site_aniso_U_11
_atom_site_aniso_U_22
_atom_site_aniso_U_33
_atom_site_aniso_U_12
_atom_site_aniso_U_13
_atom_site_aniso_U_23
C1 0.0409(18) 0.0443(18) 0.046(2) -0.0085(14) -0.0022(16) -0.0126(15)
C2 0.0464(19) 0.0468(19) 0.0340(19) -0.0072(15) -0.0011(15) -0.0026(14)
C3 0.0440(19) 0.0406(18) 0.042(2) -0.0023(14) -0.0084(15) 0.0019(14)
C4 0.0396(17) 0.0349(16) 0.0332(17) -0.0056(13) -0.0041(13) -0.0047(13)
C5 0.050(2) 0.053(2) 0.0357(19) -0.0014(16) -0.0109(16) -0.0017(15)
C6 0.0412(19) 0.054(2) 0.049(2) 0.0010(15) -0.0131(16) -0.0072(17)
C7 0.0416(17) 0.0343(16) 0.0342(18) -0.0025(13) -0.0051(14) -0.0020(13)
C8 0.0396(18) 0.0432(19) 0.0391(19) -0.0046(14) 0.0023(15) 0.0033(15)
C9 0.0463(19) 0.0351(17) 0.0397(19) 0.0020(14) -0.0051(15) -0.0025(14)
C10 0.0486(19) 0.0379(17) 0.0305(17) -0.0052(14) -0.0046(14) 0.0011(13)
C11 0.055(2) 0.0319(17) 0.044(2) -0.0094(14) 0.0065(16) -0.0012(14)
C12 0.054(2) 0.0328(17) 0.046(2) 0.0010(14) 0.0032(16) -0.0015(14)
C13 0.0466(18) 0.0390(17) 0.0255(16) -0.0057(14) -0.0074(13) -0.0032(13)
C14 0.056(2) 0.0361(17) 0.0326(18) -0.0098(15) -0.0033(15) 0.0041(13)
C15 0.056(2) 0.0365(17) 0.0347(19) 0.0055(15) -0.0047(16) 0.0006(14)
C16 0.0444(18) 0.0453(18) 0.0306(17) -0.0107(14) -0.0041(14) -0.0025(14)
C17 0.052(2) 0.0379(17) 0.043(2) -0.0123(15) -0.0043(16) -0.0078(14)
C18 0.046(2) 0.061(2) 0.045(2) -0.0251(16) -0.0079(16) -0.0037(17)
C19 0.0378(19) 0.068(3) 0.050(2) -0.0075(17) -0.0066(16) -0.0056(18)
C20 0.047(2) 0.048(2) 0.042(2) -0.0044(15) -0.0102(16) 0.0058(15)
C21 0.063(2) 0.069(3) 0.045(2) 0.013(2) -0.0217(19) -0.0122(19)
C22 0.061(2) 0.062(2) 0.0300(19) -0.0153(18) -0.0043(16) -0.0036(16)
C23 0.048(2) 0.061(2) 0.046(2) -0.0024(17) -0.0027(17) -0.0203(18)
C24 0.077(3) 0.053(2) 0.055(3) -0.030(2) -0.009(2) -0.0118(18)
C25 0.037(2) 0.109(3) 0.054(3) -0.020(2) -0.0024(18) -0.028(2)
N1 0.0568(19) 0.058(2) 0.060(2) 0.0039(15) -0.0017(16) 0.0116(16)
N2 0.0462(18) 0.064(2) 0.067(2) -0.0069(16) 0.0016(17) -0.0199(18)
O1 0.0467(15) 0.078(2) 0.092(2) 0.0109(14) -0.0046(15) -0.0185(17)
O2 0.061(2) 0.147(3) 0.073(2) 0.0014(19) 0.0209(17) 0.018(2)
Fe1 0.0378(3) 0.0365(3) 0.0327(3) -0.00912(18) -0.00387(19) -0.00228(18)

loop_
_atom_type_symbol
_atom_type_scat_dispersion_real
_atom_type_scat_dispersion_imag
_atom_type_scat_Cromer_Mann_a1
_atom_type_scat_Cromer_Mann_a2
_atom_type_scat_Cromer_Mann_a3
_atom_type_scat_Cromer_Mann_a4
_atom_type_scat_Cromer_Mann_b1
_atom_type_scat_Cromer_Mann_b2
_atom_type_scat_Cromer_Mann_b3
_atom_type_scat_Cromer_Mann_b4
_atom_type_scat_Cromer_Mann_c
_atom_type_scat_source
_atom_type_scat_dispersion_source
C 0.00313 0.00162 2.31000 1.02000 1.58860 0.86500 20.84390 10.20750 0.56870 51.65120 0.21560 'International Tables Volume C Table 6.1.1.4 (pp. 500-502)' 'Brennan, Cowan, Rev. Sci. Instrum., 1992, 63, 850'
Fe 0.34785 0.84958 11.76950 7.35730 3.52220 2.30450 4.76110 0.30720 15.35350 76.88050 1.03690 'International Tables Volume C Table 6.1.1.4 (pp. 500-502)' 'Brennan, Cowan, Rev. Sci. Instrum., 1992, 63, 850'
H 0.00000 0.00000 0.49300 0.32291 0.14019 0.04081 10.51090 26.12570 3.14236 57.79970 0.00304 'International Tables Volume C Table 6.1.1.4 (pp. 500-502)' 'Brennan, Cowan, Rev. Sci. Instrum., 1992, 63, 850'
N 0.00612 0.00332 12.21260 3.13220 2.01250 1.16630 0.00570 9.89330 28.99750 0.58260 -11.52900 'International Tables Volume C Table 6.1.1.4 (pp. 500-502)' 'Brennan, Cowan, Rev. Sci. Instrum., 1992, 63, 850'
O 0.01085 0.00610 3.04850 2.28680 1.54630 0.86700 13.27710 5.70110 0.32390 32.90890 0.25080 'International Tables Volume C Table 6.1.1.4 (pp. 500-502)' 'Brennan, Cowan, Rev. Sci. Instrum., 1992, 63, 850'

loop_
_geom_angle_atom_site_label_1
_geom_angle_atom_site_label_2
_geom_angle_atom_site_label_3
_geom_angle
_geom_angle_site_symmetry_1
_geom_angle_site_symmetry_3
_geom_angle_publ_flag
C6 C1 C2 122.6(3) . . ?
N2 C1 C2 118.6(3) . . ?
N2 C1 C6 118.8(3) . . ?
H2 C2 C1 121.0(2) . . ?
C3 C2 C1 118.1(3) . . ?
C3 C2 H2 120.97(19) . . ?
H3 C3 C2 119.33(19) . . ?
C4 C3 C2 121.3(3) . . ?
C4 C3 H3 119.33(18) . . ?
C5 C4 C3 118.5(3) . . ?
C7 C4 C3 120.3(3) . . ?
C7 C4 C5 121.2(3) . . ?
H5 C5 C4 119.6(2) . . ?
C6 C5 C4 120.9(3) . . ?
C6 C5 H5 119.6(2) . . ?
C5 C6 C1 118.7(3) . . ?
H6 C6 C1 120.67(19) . . ?
H6 C6 C5 120.7(2) . . ?
C8 C7 C4 114.5(3) . . ?
C9 C7 C4 125.0(3) . . ?
C9 C7 C8 120.5(3) . . ?
N1 C8 C7 175.9(4) . . ?
H9 C9 C7 115.99(18) . . ?
C10 C9 C7 128.0(3) . . ?
C10 C9 H9 115.99(17) . . ?
C11 C10 C9 123.6(3) . . ?
C15 C10 C9 118.9(3) . . ?
C15 C10 C11 117.5(3) . . ?
H11 C11 C10 119.48(19) . . ?
C12 C11 C10 121.0(3) . . ?
C12 C11 H11 119.48(18) . . ?
H12 C12 C11 119.13(18) . . ?
C13 C12 C11 121.7(3) . . ?
C13 C12 H12 119.13(19) . . ?
C14 C13 C12 117.2(3) . . ?
C16 C13 C12 121.0(3) . . ?
C16 C13 C14 121.8(3) . . ?
H14 C14 C13 119.33(19) . . ?
C15 C14 C13 121.3(3) . . ?
C15 C14 H14 119.33(18) . . ?
C14 C15 C10 121.1(3) . . ?
H15 C15 C10 119.46(19) . . ?
H15 C15 C14 119.46(18) . . ?
C17 C16 C13 126.4(3) . . ?
C20 C16 C13 126.5(3) . . ?
C20 C16 C17 107.1(3) . . ?
Fe1 C16 C13 125.2(2) . . ?
Fe1 C16 C17 69.25(19) . . ?
Fe1 C16 C20 69.56(19) . . ?
H17 C17 C16 126.09(19) . . ?
C18 C17 C16 107.8(3) . . ?
C18 C17 H17 126.09(19) . . ?
Fe1 C17 C16 69.42(18) . . ?
Fe1 C17 H17 126.09(10) . . ?
Fe1 C17 C18 70.01(19) . . ?
H18 C18 C17 126.00(19) . . ?
C19 C18 C17 108.0(3) . . ?
C19 C18 H18 126.0(2) . . ?
Fe1 C18 C17 69.00(18) . . ?
Fe1 C18 H18 126.00(10) . . ?
Fe1 C18 C19 69.66(19) . . ?
H19 C19 C18 125.4(2) . . ?
C20 C19 C18 109.1(3) . . ?
C20 C19 H19 125.4(2) . . ?
Fe1 C19 C18 70.29(19) . . ?
Fe1 C19 H19 125.43(11) . . ?
Fe1 C19 C20 69.68(19) . . ?
C19 C20 C16 108.0(3) . . ?
H20 C20 C16 126.01(19) . . ?
H20 C20 C19 126.0(2) . . ?
Fe1 C20 C16 69.36(18) . . ?
Fe1 C20 C19 69.7(2) . . ?
Fe1 C20 H20 126.01(10) . . ?
C22 C21 H21 126.2(2) . . ?
C25 C21 H21 126.2(2) . . ?
C25 C21 C22 107.5(3) . . ?
Fe1 C21 H21 126.23(11) . . ?
Fe1 C21 C22 69.9(2) . . ?
Fe1 C21 C25 69.2(2) . . ?
H22 C22 C21 126.2(2) . . ?
C23 C22 C21 107.7(3) . . ?
C23 C22 H22 126.2(2) . . ?
Fe1 C22 C21 69.6(2) . . ?
Fe1 C22 H22 126.15(10) . . ?
Fe1 C22 C23 70.2(2) . . ?
H23 C23 C22 125.5(2) . . ?
C24 C23 C22 108.9(3) . . ?
C24 C23 H23 125.5(2) . . ?
Fe1 C23 C22 69.7(2) . . ?
Fe1 C23 H23 125.53(10) . . ?
Fe1 C23 C24 69.8(2) . . ?
H24 C24 C23 126.1(2) . . ?
C25 C24 C23 107.9(3) . . ?
C25 C24 H24 126.1(2) . . ?
Fe1 C24 C23 70.4(2) . . ?
Fe1 C24 H24 126.06(12) . . ?
Fe1 C24 C25 69.2(2) . . ?
C24 C25 C21 108.0(3) . . ?
H25 C25 C21 126.0(2) . . ?
H25 C25 C24 126.0(2) . . ?
Fe1 C25 C21 70.1(2) . . ?
Fe1 C25 C24 70.2(2) . . ?
Fe1 C25 H25 126.02(12) . . ?
O1 N2 C1 118.4(4) . . ?
O2 N2 C1 118.0(3) . . ?
O2 N2 O1 123.6(3) . . ?
C17 Fe1 C16 41.33(12) . . ?
C18 Fe1 C16 69.09(14) . . ?
C18 Fe1 C17 40.99(13) . . ?
C19 Fe1 C16 68.76(14) . . ?
C19 Fe1 C17 68.36(14) . . ?
C19 Fe1 C18 40.05(14) . . ?
C20 Fe1 C16 41.09(13) . . ?
C20 Fe1 C17 68.94(14) . . ?
C20 Fe1 C18 68.28(14) . . ?
C20 Fe1 C19 40.61(13) . . ?
C21 Fe1 C16 121.01(14) . . ?
C21 Fe1 C17 107.23(15) . . ?
C21 Fe1 C18 124.62(16) . . ?
C21 Fe1 C19 160.96(16) . . ?
C21 Fe1 C20 156.96(15) . . ?
C22 Fe1 C16 157.32(14) . . ?
C22 Fe1 C17 122.05(14) . . ?
C22 Fe1 C18 108.59(15) . . ?
C22 Fe1 C19 124.88(15) . . ?
C22 Fe1 C20 160.75(14) . . ?
C22 Fe1 C21 40.49(14) . . ?
C23 Fe1 C16 160.00(14) . . ?
C23 Fe1 C17 157.99(14) . . ?
C23 Fe1 C18 122.95(15) . . ?
C23 Fe1 C19 109.11(15) . . ?
C23 Fe1 C20 124.36(15) . . ?
C23 Fe1 C21 67.60(15) . . ?
C23 Fe1 C22 40.13(14) . . ?
C24 Fe1 C16 123.26(15) . . ?
C24 Fe1 C17 160.30(15) . . ?
C24 Fe1 C18 157.32(16) . . ?
C24 Fe1 C19 122.26(16) . . ?
C24 Fe1 C20 107.41(15) . . ?
C24 Fe1 C21 68.13(16) . . ?
C24 Fe1 C22 67.71(16) . . ?
C24 Fe1 C23 39.79(15) . . ?
C25 Fe1 C16 106.28(15) . . ?
C25 Fe1 C17 123.48(16) . . ?
C25 Fe1 C18 160.92(17) . . ?
C25 Fe1 C19 157.21(17) . . ?
C25 Fe1 C20 121.15(16) . . ?
C25 Fe1 C21 40.71(16) . . ?
C25 Fe1 C22 68.15(16) . . ?
C25 Fe1 C23 67.54(15) . . ?
C25 Fe1 C24 40.59(16) . . ?

loop_
_geom_bond_atom_site_label_1
_geom_bond_atom_site_label_2
_geom_bond_distance
_geom_bond_site_symmetry_2
_geom_bond_publ_flag
C1 C2 1.368(4) . ?
C1 C6 1.373(5) . ?
C1 N2 1.469(4) . ?
C2 H2 0.9300 . ?
C2 C3 1.381(4) . ?
C3 H3 0.9300 . ?
C3 C4 1.391(4) . ?
C4 C5 1.388(4) . ?
C4 C7 1.482(4) . ?
C5 H5 0.9300 . ?
C5 C6 1.378(5) . ?
C6 H6 0.9300 . ?
C7 C8 1.439(4) . ?
C7 C9 1.346(4) . ?
C8 N1 1.131(4) . ?
C9 H9 0.9300 . ?
C9 C10 1.455(4) . ?
C10 C11 1.395(4) . ?
C10 C15 1.391(4) . ?
C11 H11 0.9300 . ?
C11 C12 1.371(4) . ?
C12 H12 0.9300 . ?
C12 C13 1.394(4) . ?
C13 C14 1.389(4) . ?
C13 C16 1.471(4) . ?
C14 H14 0.9300 . ?
C14 C15 1.383(4) . ?
C15 H15 0.9300 . ?
C16 C17 1.434(4) . ?
C16 C20 1.428(4) . ?
C16 Fe1 2.033(3) . ?
C17 H17 0.9800 . ?
C17 C18 1.427(5) . ?
C17 Fe1 2.031(3) . ?
C18 H18 0.9800 . ?
C18 C19 1.398(5) . ?
C18 Fe1 2.045(3) . ?
C19 H19 0.9800 . ?
C19 C20 1.413(5) . ?
C19 Fe1 2.036(3) . ?
C20 H20 0.9800 . ?
C20 Fe1 2.036(3) . ?
C21 H21 0.9800 . ?
C21 C22 1.408(5) . ?
C21 C25 1.410(6) . ?
C21 Fe1 2.033(4) . ?
C22 H22 0.9800 . ?
C22 C23 1.400(5) . ?
C22 Fe1 2.037(4) . ?
C23 H23 0.9800 . ?
C23 C24 1.388(5) . ?
C23 Fe1 2.043(4) . ?
C24 H24 0.9800 . ?
C24 C25 1.407(6) . ?
C24 Fe1 2.034(3) . ?
C25 H25 0.9800 . ?
C25 Fe1 2.021(4) . ?
N2 O1 1.218(4) . ?
N2 O2 1.212(4) . ?

loop_
_geom_torsion_atom_site_label_1
_geom_torsion_atom_site_label_2
_geom_torsion_atom_site_label_3
_geom_torsion_atom_site_label_4
_geom_torsion
_geom_torsion_site_symmetry_1
_geom_torsion_site_symmetry_2
_geom_torsion_site_symmetry_3
_geom_torsion_site_symmetry_4
_geom_torsion_publ_flag
C1 C2 C3 C4 1.0(4) . . . . ?
C1 C6 C5 C4 0.8(4) . . . . ?
C2 C3 C4 C5 -0.6(4) . . . . ?
C2 C3 C4 C7 179.7(3) . . . . ?
C3 C4 C5 C6 -0.4(3) . . . . ?
C3 C4 C7 C8 -19.2(3) . . . . ?
C3 C4 C7 C9 158.3(3) . . . . ?
C4 C7 C9 C10 179.3(3) . . . . ?
C7 C9 C10 C11 -30.8(4) . . . . ?
C7 C9 C10 C15 148.6(4) . . . . ?
C9 C10 C11 C12 176.0(4) . . . . ?
C9 C10 C15 C14 -175.0(3) . . . . ?
C10 C11 C12 C13 0.2(4) . . . . ?
C10 C15 C14 C13 -2.2(4) . . . . ?
C11 C12 C13 C14 2.1(4) . . . . ?
C11 C12 C13 C16 -177.2(3) . . . . ?
C12 C13 C14 C15 -1.0(4) . . . . ?
C12 C13 C16 C17 -174.5(3) . . . . ?
C12 C13 C16 C20 3.8(4) . . . . ?
C12 C13 C16 Fe1 -85.6(3) . . . . ?
C13 C16 C17 C18 178.8(3) . . . . ?
C13 C16 C17 Fe1 119.1(4) . . . . ?
C13 C16 C20 C19 -178.5(4) . . . . ?
C13 C16 C20 Fe1 -119.3(4) . . . . ?
C16 C17 C18 C19 -0.4(3) . . . . ?
C16 C17 C18 Fe1 -59.3(3) . . . . ?
C16 C20 C19 C18 -0.4(3) . . . . ?
C16 C20 C19 Fe1 59.0(3) . . . . ?
C17 C18 C19 C20 0.5(3) . . . . ?
C17 C18 C19 Fe1 -58.5(3) . . . . ?
C18 C19 C20 Fe1 -59.4(3) . . . . ?
C21 C22 C23 C24 0.8(3) . . . . ?
C21 C22 C23 Fe1 59.7(3) . . . . ?
C21 C25 C24 C23 -0.2(3) . . . . ?
C21 C25 C24 Fe1 -60.2(3) . . . . ?
C22 C23 C24 C25 -0.4(3) . . . . ?
C22 C23 C24 Fe1 58.9(3) . . . . ?
C23 C24 C25 Fe1 60.1(3) . . . . ?
